data_4311742
loop_
_publ_author_name
'Adrien P. C\^ot\'e'
'George K. H. Shimizu'

_publ_section_title
;
 Silver(I) Arylsulfonates: A Systematic Study of "Softer" Hybrid
 Inorganic-Organic Solids
;
_journal_name_full 'Inorganic Chemistry'
_journal_page_first 6663
_journal_page_last 6673
_journal_paper_doi 10.1021/ic0491229
_journal_volume 43
_journal_year 2004
_chemical_formula_sum 'C16 H9 Ag O3 S'
_chemical_formula_weight 389.16
_chemical_name_systematic 'silver 1-pyrenesulfonate'
_space_group_IT_number 14
_symmetry_cell_setting monoclinic
_symmetry_space_group_name_Hall '-P 2ybc'
_symmetry_space_group_name_H-M 'P 1 21/c 1'
_atom_sites_solution_hydrogens geom
_atom_sites_solution_primary direct
_atom_sites_solution_secondary difmap
_audit_creation_method SHELXL-97
_cell_angle_alpha 90.00
_cell_angle_beta 124.8151(11)
_cell_angle_gamma 90.00
_cell_formula_units_Z 4
_cell_length_a 14.9140(4)
_cell_length_b 5.61900(10)
_cell_length_c 18.3330(6)
_cell_measurement_temperature 173(2)
_cell_volume 1261.33(6)
_computing_structure_refinement 'SHELXL-97 (Sheldrick, 1997)'
_computing_structure_solution 'SHELXS-97 (Sheldrick, 1990)'
_diffrn_ambient_temperature 173(2)
_diffrn_measured_fraction_theta_full 0.989
_diffrn_measured_fraction_theta_max 0.989
_diffrn_radiation_monochromator graphite
_diffrn_radiation_source 'fine-focus sealed tube'
_diffrn_radiation_type MoK\a
_diffrn_radiation_wavelength 0.71073
_diffrn_reflns_av_R_equivalents 0.0301
_diffrn_reflns_av_sigmaI/netI 0.0307
_diffrn_reflns_limit_h_max 19
_diffrn_reflns_limit_h_min -19
_diffrn_reflns_limit_k_max 6
_diffrn_reflns_limit_k_min -7
_diffrn_reflns_limit_l_max 23
_diffrn_reflns_limit_l_min -23
_diffrn_reflns_number 9179
_diffrn_reflns_theta_full 27.49
_diffrn_reflns_theta_max 27.49
_diffrn_reflns_theta_min 1.66
_exptl_absorpt_coefficient_mu 1.769
_exptl_crystal_density_diffrn 2.049
_exptl_crystal_density_method 'not measured'
_exptl_crystal_F_000 768
_refine_diff_density_max 0.663
_refine_diff_density_min -1.437
_refine_diff_density_rms 0.317
_refine_ls_extinction_method none
_refine_ls_goodness_of_fit_ref 1.047
_refine_ls_hydrogen_treatment mixed
_refine_ls_matrix_type full
_refine_ls_number_parameters 190
_refine_ls_number_reflns 2866
_refine_ls_number_restraints 0
_refine_ls_restrained_S_all 1.047
_refine_ls_R_factor_all 0.0410
_refine_ls_R_factor_gt 0.0286
_refine_ls_shift/su_max 0.010
_refine_ls_shift/su_mean 0.002
_refine_ls_structure_factor_coef Fsqd
_refine_ls_weighting_details 'calc w=1/[\s^2^(Fo^2^)+(0.0756P)^2^+1.7848P] where P=(Fo^2^+2Fc^2^)/3'
_refine_ls_weighting_scheme calc
_refine_ls_wR_factor_gt 0.0837
_refine_ls_wR_factor_ref 0.1164
_reflns_number_gt 2482
_reflns_number_total 2866
_reflns_threshold_expression >2sigma(I)
_cod_data_source_file ic0491229si20040706_040149_5.cif
_cod_data_source_block shelxl
_cod_database_code 4311742

loop_
_symmetry_equiv_pos_as_xyz
'x, y, z'
'-x, y+1/2, -z+1/2'
'-x, -y, -z'
'x, -y-1/2, z-1/2'

loop_
_atom_site_label
_atom_site_type_symbol
_atom_site_fract_x
_atom_site_fract_y
_atom_site_fract_z
_atom_site_U_iso_or_equiv
_atom_site_adp_type
_atom_site_occupancy
_atom_site_symmetry_multiplicity
_atom_site_calc_flag
_atom_site_refinement_flags
_atom_site_disorder_assembly
_atom_site_disorder_group
Ag1 Ag 0.61347(2) 0.97921(5) 0.790305(18) 0.02790(14) Uani 1 1 d . . .
C1 C 0.3479(3) 1.0164(6) 0.4978(2) 0.0221(7) Uani 1 1 d . . .
C2 C 0.4020(3) 1.2091(7) 0.4932(2) 0.0282(8) Uani 1 1 d . . .
H2 H 0.4525 1.2964 0.5455 0.042 Uiso 1 1 calc R . .
C3 C 0.3830(3) 1.2757(7) 0.4125(2) 0.0305(8) Uani 1 1 d . . .
H3 H 0.4213 1.4073 0.4102 0.046 Uiso 1 1 calc R . .
C4 C 0.3090(3) 1.1526(6) 0.3357(2) 0.0253(7) Uani 1 1 d . . .
C5 C 0.2819(3) 1.2295(7) 0.2496(2) 0.0286(8) Uani 1 1 d . . .
H5 H 0.3175 1.3649 0.2462 0.043 Uiso 1 1 calc R . .
C6 C 0.2066(3) 1.1114(7) 0.1740(2) 0.0301(8) Uani 1 1 d . . .
H6 H 0.1907 1.1655 0.1187 0.045 Uiso 1 1 calc R . .
C7 C 0.1499(3) 0.9044(7) 0.1761(2) 0.0275(7) Uani 1 1 d . . .
C8 C 0.0707(3) 0.7859(8) 0.0996(2) 0.0349(9) Uani 1 1 d . . .
H8 H 0.0547 0.8356 0.0438 0.052 Uiso 1 1 calc R . .
C9 C 0.0142(3) 0.5944(9) 0.1035(3) 0.0372(9) Uani 1 1 d . . .
H9 H -0.0408 0.5164 0.0503 0.056 Uiso 1 1 calc R . .
C10 C 0.0377(4) 0.5172(7) 0.1841(3) 0.0337(9) Uani 1 1 d . . .
H10 H -0.0010 0.3856 0.1860 0.051 Uiso 1 1 calc R . .
C11 C 0.1178(3) 0.6306(7) 0.2633(2) 0.0274(7) Uani 1 1 d . . .
C12 C 0.1428(3) 0.5576(7) 0.3472(3) 0.0291(8) Uani 1 1 d . . .
H12 H 0.1072 0.4215 0.3502 0.044 Uiso 1 1 calc R . .
C13 C 0.2158(3) 0.6760(7) 0.4230(2) 0.0254(7) Uani 1 1 d . . .
H13 H 0.2295 0.6230 0.4777 0.038 Uiso 1 1 calc R . .
C14 C 0.2735(3) 0.8820(6) 0.4222(2) 0.0205(6) Uani 1 1 d . . .
C15 C 0.2528(3) 0.9539(6) 0.3393(2) 0.0222(7) Uani 1 1 d . . .
C16 C 0.1744(3) 0.8296(6) 0.2598(2) 0.0234(7) Uani 1 1 d . . .
O1 O 0.4483(2) 1.1307(5) 0.66358(16) 0.0306(6) Uani 1 1 d . . .
O2 O 0.4225(2) 0.7134(5) 0.62650(17) 0.0324(6) Uani 1 1 d . . .
O3 O 0.2682(2) 0.9569(5) 0.5914(2) 0.0365(7) Uani 1 1 d . . .
S1 S 0.37117(7) 0.94937(16) 0.60196(6) 0.0242(2) Uani 1 1 d . . .

loop_
_atom_site_aniso_label
_atom_site_aniso_U_11
_atom_site_aniso_U_22
_atom_site_aniso_U_33
_atom_site_aniso_U_23
_atom_site_aniso_U_13
_atom_site_aniso_U_12
Ag1 0.0295(2) 0.0294(2) 0.02530(19) -0.00054(10) 0.01595(15) 0.00251(10)
C1 0.0240(17) 0.0243(17) 0.0172(16) -0.0004(12) 0.0114(14) 0.0020(12)
C2 0.0293(18) 0.0284(19) 0.0249(17) -0.0050(14) 0.0143(15) -0.0068(15)
C3 0.036(2) 0.0255(18) 0.033(2) -0.0008(15) 0.0216(17) -0.0069(15)
C4 0.0283(17) 0.0234(17) 0.0282(17) 0.0034(13) 0.0185(15) 0.0034(14)
C5 0.0333(18) 0.0267(18) 0.0336(19) 0.0047(15) 0.0237(17) 0.0045(15)
C6 0.0341(19) 0.035(2) 0.0260(18) 0.0074(15) 0.0201(16) 0.0087(16)
C7 0.0239(17) 0.036(2) 0.0207(16) 0.0018(15) 0.0117(14) 0.0088(15)
C8 0.0317(19) 0.049(2) 0.0211(18) -0.0001(16) 0.0132(16) 0.0075(18)
C9 0.0287(19) 0.050(2) 0.0271(19) -0.0123(18) 0.0125(16) -0.0027(19)
C10 0.029(2) 0.037(2) 0.033(2) -0.0116(15) 0.0163(18) -0.0050(15)
C11 0.0236(17) 0.0307(19) 0.0283(18) -0.0059(15) 0.0151(15) 0.0010(14)
C12 0.0268(18) 0.0282(18) 0.033(2) -0.0034(15) 0.0180(17) -0.0047(15)
C13 0.0273(17) 0.0271(18) 0.0257(17) 0.0004(14) 0.0175(15) -0.0025(14)
C14 0.0208(15) 0.0217(16) 0.0193(15) 0.0014(12) 0.0116(13) 0.0035(13)
C15 0.0235(17) 0.0232(17) 0.0217(17) -0.0001(13) 0.0139(14) 0.0022(13)
C16 0.0205(15) 0.0294(18) 0.0212(16) 0.0001(13) 0.0124(14) 0.0050(13)
O1 0.0344(14) 0.0311(14) 0.0188(12) -0.0035(10) 0.0107(11) 0.0005(11)
O2 0.0422(15) 0.0301(14) 0.0264(13) 0.0052(11) 0.0204(12) 0.0042(12)
O3 0.0349(16) 0.0513(18) 0.0308(16) -0.0037(12) 0.0232(14) 0.0000(13)
S1 0.0284(5) 0.0272(5) 0.0171(4) -0.0001(3) 0.0131(4) 0.0008(3)

loop_
_atom_type_symbol
_atom_type_description
_atom_type_scat_dispersion_real
_atom_type_scat_dispersion_imag
_atom_type_scat_source
C C 0.0033 0.0016 'International Tables Vol C Tables 4.2.6.8 and 6.1.1.4'
H H 0.0000 0.0000 'International Tables Vol C Tables 4.2.6.8 and 6.1.1.4'
O O 0.0106 0.0060 'International Tables Vol C Tables 4.2.6.8 and 6.1.1.4'
S S 0.1246 0.1234 'International Tables Vol C Tables 4.2.6.8 and 6.1.1.4'
Ag Ag -0.8971 1.1015 'International Tables Vol C Tables 4.2.6.8 and 6.1.1.4'

loop_
_geom_angle_atom_site_label_1
_geom_angle_atom_site_label_2
_geom_angle_atom_site_label_3
_geom_angle
_geom_angle_site_symmetry_1
_geom_angle_site_symmetry_3
_geom_angle_publ_flag
O2 Ag1 C5 158.43(12) 2_656 3_676 ?
O2 Ag1 O1 86.53(9) 2_656 . ?
C5 Ag1 O1 111.81(11) 3_676 . ?
O2 Ag1 C6 125.64(12) 2_656 3_676 ?
C5 Ag1 C6 32.84(13) 3_676 3_676 ?
O1 Ag1 C6 135.07(11) . 3_676 ?
O2 Ag1 O1 87.33(9) 2_656 2_646 ?
C5 Ag1 O1 98.68(11) 3_676 2_646 ?
O1 Ag1 O1 103.53(6) . 2_646 ?
C6 Ag1 O1 107.94(12) 3_676 2_646 ?
C2 C1 C14 121.5(3) . . ?
C2 C1 S1 118.0(3) . . ?
C14 C1 S1 120.5(3) . . ?
C1 C2 C3 120.3(3) . . ?
C1 C2 H2 119.8 . . ?
C3 C2 H2 119.8 . . ?
C4 C3 C2 120.7(3) . . ?
C4 C3 H3 119.7 . . ?
C2 C3 H3 119.7 . . ?
C3 C4 C15 119.7(3) . . ?
C3 C4 C5 121.6(3) . . ?
C15 C4 C5 118.6(3) . . ?
C6 C5 C4 121.2(4) . . ?
C6 C5 Ag1 75.6(2) . 3_676 ?
C4 C5 Ag1 111.3(2) . 3_676 ?
C6 C5 H5 119.4 . . ?
C4 C5 H5 119.4 . . ?
Ag1 C5 H5 83.4 3_676 . ?
C5 C6 C7 121.3(3) . . ?
C5 C6 Ag1 71.6(2) . 3_676 ?
C7 C6 Ag1 113.3(3) . 3_676 ?
C5 C6 H6 119.4 . . ?
C7 C6 H6 119.4 . . ?
Ag1 C6 H6 85.3 3_676 . ?
C8 C7 C16 119.7(4) . . ?
C8 C7 C6 122.1(3) . . ?
C16 C7 C6 118.1(3) . . ?
C7 C8 C9 120.7(4) . . ?
C7 C8 H8 119.6 . . ?
C9 C8 H8 119.6 . . ?
C10 C9 C8 120.4(4) . . ?
C10 C9 H9 119.8 . . ?
C8 C9 H9 119.8 . . ?
C9 C10 C11 120.8(4) . . ?
C9 C10 H10 119.6 . . ?
C11 C10 H10 119.6 . . ?
C10 C11 C16 119.2(4) . . ?
C10 C11 C12 122.1(4) . . ?
C16 C11 C12 118.6(3) . . ?
C13 C12 C11 122.0(4) . . ?
C13 C12 H12 119.0 . . ?
C11 C12 H12 119.0 . . ?
C12 C13 C14 121.1(3) . . ?
C12 C13 H13 119.4 . . ?
C14 C13 H13 119.4 . . ?
C1 C14 C15 118.0(3) . . ?
C1 C14 C13 124.0(3) . . ?
C15 C14 C13 118.0(3) . . ?
C4 C15 C14 119.9(3) . . ?
C4 C15 C16 120.0(3) . . ?
C14 C15 C16 120.2(3) . . ?
C11 C16 C7 119.1(3) . . ?
C11 C16 C15 120.0(3) . . ?
C7 C16 C15 120.8(3) . . ?
S1 O1 Ag1 115.02(15) . . ?
S1 O1 Ag1 121.62(15) . 2_656 ?
Ag1 O1 Ag1 108.98(9) . 2_656 ?
S1 O2 Ag1 116.28(15) . 2_646 ?
O3 S1 O2 113.49(17) . . ?
O3 S1 O1 113.07(17) . . ?
O2 S1 O1 110.43(16) . . ?
O3 S1 C1 108.16(18) . . ?
O2 S1 C1 105.62(15) . . ?
O1 S1 C1 105.45(16) . . ?

loop_
_geom_bond_atom_site_label_1
_geom_bond_atom_site_label_2
_geom_bond_distance
_geom_bond_site_symmetry_2
_geom_bond_publ_flag
Ag1 O2 2.298(3) 2_656 ?
Ag1 C5 2.378(3) 3_676 ?
Ag1 O1 2.378(3) . ?
Ag1 C6 2.426(4) 3_676 ?
Ag1 O1 2.507(3) 2_646 ?
C1 C2 1.381(5) . ?
C1 C14 1.403(5) . ?
C1 S1 1.775(4) . ?
C2 C3 1.389(5) . ?
C2 H2 0.9500 . ?
C3 C4 1.380(5) . ?
C3 H3 0.9500 . ?
C4 C15 1.420(5) . ?
C4 C5 1.453(5) . ?
C5 C6 1.359(6) . ?
C5 Ag1 2.378(3) 3_676 ?
C5 H5 0.9500 . ?
C6 C7 1.451(6) . ?
C6 Ag1 2.426(4) 3_676 ?
C6 H6 0.9500 . ?
C7 C8 1.384(5) . ?
C7 C16 1.423(5) . ?
C8 C9 1.394(6) . ?
C8 H8 0.9500 . ?
C9 C10 1.381(6) . ?
C9 H9 0.9500 . ?
C10 C11 1.400(5) . ?
C10 H10 0.9500 . ?
C11 C16 1.424(5) . ?
C11 C12 1.421(6) . ?
C12 C13 1.353(5) . ?
C12 H12 0.9500 . ?
C13 C14 1.447(5) . ?
C13 H13 0.9500 . ?
C14 C15 1.426(5) . ?
C15 C16 1.426(5) . ?
O1 S1 1.468(3) . ?
O1 Ag1 2.507(3) 2_656 ?
O2 S1 1.467(3) . ?
O2 Ag1 2.298(3) 2_646 ?
O3 S1 1.435(3) . ?

loop_
_geom_torsion_atom_site_label_1
_geom_torsion_atom_site_label_2
_geom_torsion_atom_site_label_3
_geom_torsion_atom_site_label_4
_geom_torsion
_geom_torsion_site_symmetry_1
_geom_torsion_site_symmetry_2
_geom_torsion_site_symmetry_3
_geom_torsion_site_symmetry_4
_geom_torsion_publ_flag
C14 C1 C2 C3 0.5(6) . . . . ?
S1 C1 C2 C3 -177.1(3) . . . . ?
C1 C2 C3 C4 0.7(6) . . . . ?
C2 C3 C4 C15 -0.8(6) . . . . ?
C2 C3 C4 C5 175.4(3) . . . . ?
C3 C4 C5 C6 -178.0(4) . . . . ?
C15 C4 C5 C6 -1.7(5) . . . . ?
C3 C4 C5 Ag1 96.4(4) . . . 3_676 ?
C15 C4 C5 Ag1 -87.3(3) . . . 3_676 ?
C4 C5 C6 C7 0.2(6) . . . . ?
Ag1 C5 C6 C7 106.6(3) 3_676 . . . ?
C4 C5 C6 Ag1 -106.4(3) . . . 3_676 ?
C5 C6 C7 C8 178.1(4) . . . . ?
Ag1 C6 C7 C8 -99.9(4) 3_676 . . . ?
C5 C6 C7 C16 0.8(5) . . . . ?
Ag1 C6 C7 C16 82.8(3) 3_676 . . . ?
C16 C7 C8 C9 0.3(6) . . . . ?
C6 C7 C8 C9 -177.0(4) . . . . ?
C7 C8 C9 C10 -1.1(6) . . . . ?
C8 C9 C10 C11 0.5(6) . . . . ?
C9 C10 C11 C16 0.8(6) . . . . ?
C9 C10 C11 C12 179.1(4) . . . . ?
C10 C11 C12 C13 -176.1(4) . . . . ?
C16 C11 C12 C13 2.2(6) . . . . ?
C11 C12 C13 C14 -1.0(6) . . . . ?
C2 C1 C14 C15 -1.6(5) . . . . ?
S1 C1 C14 C15 175.9(3) . . . . ?
C2 C1 C14 C13 178.8(3) . . . . ?
S1 C1 C14 C13 -3.6(5) . . . . ?
C12 C13 C14 C1 178.2(3) . . . . ?
C12 C13 C14 C15 -1.3(5) . . . . ?
C3 C4 C15 C14 -0.3(5) . . . . ?
C5 C4 C15 C14 -176.7(3) . . . . ?
C3 C4 C15 C16 178.5(3) . . . . ?
C5 C4 C15 C16 2.1(5) . . . . ?
C1 C14 C15 C4 1.5(5) . . . . ?
C13 C14 C15 C4 -178.9(3) . . . . ?
C1 C14 C15 C16 -177.3(3) . . . . ?
C13 C14 C15 C16 2.3(5) . . . . ?
C10 C11 C16 C7 -1.6(5) . . . . ?
C12 C11 C16 C7 -180.0(3) . . . . ?
C10 C11 C16 C15 177.3(3) . . . . ?
C12 C11 C16 C15 -1.1(5) . . . . ?
C8 C7 C16 C11 1.1(5) . . . . ?
C6 C7 C16 C11 178.4(3) . . . . ?
C8 C7 C16 C15 -177.8(3) . . . . ?
C6 C7 C16 C15 -0.4(5) . . . . ?
C4 C15 C16 C11 -179.9(3) . . . . ?
C14 C15 C16 C11 -1.1(5) . . . . ?
C4 C15 C16 C7 -1.1(5) . . . . ?
C14 C15 C16 C7 177.7(3) . . . . ?
O2 Ag1 O1 S1 -127.99(16) 2_656 . . . ?
C5 Ag1 O1 S1 63.70(19) 3_676 . . . ?
C6 Ag1 O1 S1 92.0(2) 3_676 . . . ?
O1 Ag1 O1 S1 -41.58(12) 2_646 . . . ?
O2 Ag1 O1 Ag1 12.56(11) 2_656 . . 2_656 ?
C5 Ag1 O1 Ag1 -155.74(12) 3_676 . . 2_656 ?
C6 Ag1 O1 Ag1 -127.40(16) 3_676 . . 2_656 ?
O1 Ag1 O1 Ag1 98.98(15) 2_646 . . 2_656 ?
Ag1 O2 S1 O3 -30.7(2) 2_646 . . . ?
Ag1 O2 S1 O1 97.50(18) 2_646 . . . ?
Ag1 O2 S1 C1 -148.97(16) 2_646 . . . ?
Ag1 O1 S1 O3 119.34(17) . . . . ?
Ag1 O1 S1 O3 -15.8(2) 2_656 . . . ?
Ag1 O1 S1 O2 -9.0(2) . . . . ?
Ag1 O1 S1 O2 -144.17(15) 2_656 . . . ?
Ag1 O1 S1 C1 -122.68(16) . . . . ?
Ag1 O1 S1 C1 102.19(18) 2_656 . . . ?
C2 C1 S1 O3 121.7(3) . . . . ?
C14 C1 S1 O3 -56.0(3) . . . . ?
C2 C1 S1 O2 -116.5(3) . . . . ?
C14 C1 S1 O2 65.8(3) . . . . ?
C2 C1 S1 O1 0.4(3) . . . . ?
C14 C1 S1 O1 -177.2(3) . . . . ?
